data_7123855
loop_
_publ_author_name
'Meng, Yan-Yu'
'Si, Xiao-Ju'
'Song, Yuan-Yuan'
'Zhou, Hui-Min'
'Xu, Fen'

_publ_section_title
;
 Palladium-Catalyzed Decarbonylative Annulation of Phthalimides with
 Arynes: Direct Construction of Phenanthridinones
;
_journal_name_full 'Chemical Communications'
_journal_paper_doi 10.1039/C9CC04868E
_journal_year 2019
_chemical_formula_moiety '0.06(C23 H16 N2 O2)'
_chemical_formula_sum 'C1.42 H0.98 N0.12 O0.12'
_chemical_formula_weight 21.68
_space_group_crystal_system monoclinic
_space_group_IT_number 14
_space_group_name_Hall '-P 2yn'
_space_group_name_H-M_alt 'P 1 21/n 1'
_symmetry_space_group_name_Hall '-P 2yn'
_symmetry_space_group_name_H-M 'P 1 21/n 1'
_atom_sites_solution_hydrogens geom
_atom_sites_solution_primary dual
_audit_creation_date 2019-05-10
_audit_creation_method
;
Olex2 1.2
(compiled 2018.05.29 svn.r3508 for OlexSys, GUI svn.r5506)
;
_audit_update_record
;
2019-06-20 deposited with the CCDC.    2019-07-15 downloaded from the CCDC.
;
_cell_angle_alpha 90
_cell_angle_beta 103.63(2)
_cell_angle_gamma 90
_cell_formula_units_Z 65
_cell_length_a 10.585(3)
_cell_length_b 7.8514(18)
_cell_length_c 21.381(4)
_cell_measurement_reflns_used 442
_cell_measurement_temperature 294(2)
_cell_measurement_theta_max 66.8020
_cell_measurement_theta_min 4.2810
_cell_volume 1726.9(7)
_computing_cell_refinement 'CrysAlisPro 1.171.38.46 (Rigaku OD, 2015)'
_computing_data_collection 'CrysAlisPro 1.171.38.46 (Rigaku OD, 2015)'
_computing_data_reduction 'CrysAlisPro 1.171.38.46 (Rigaku OD, 2015)'
_computing_molecular_graphics 'Olex2 (Dolomanov et al., 2009)'
_computing_publication_material 'Olex2 (Dolomanov et al., 2009)'
_computing_structure_refinement 'ShelXL (Sheldrick, 2015)'
_computing_structure_solution 'ShelXT (Sheldrick, 2015)'
_diffrn_ambient_temperature 294(2)
_diffrn_detector 'CCD plate'
_diffrn_detector_area_resol_mean 5.3031
_diffrn_detector_type AtlasS2
_diffrn_measured_fraction_theta_full 0.558
_diffrn_measured_fraction_theta_max 0.523
_diffrn_measurement_details
;
List of Runs (angles in degrees, time in seconds):

  # Type    Start    End  Width  t~exp~   \w     \q     \k     \f   Frames
#--------------------------------------------------------------------------
  1  \w    -68.00   9.00   1.00   50.00    --  -40.80  57.00  60.00   77
  2  \w   -109.00 -82.00   1.00   50.00    --  -40.80-137.00 -18.00   27
  3  \w     49.00  96.00   1.00   50.00    --   40.80-125.00-120.00   47
  4  \w     52.00 128.00   1.00  215.00    --  107.14 -45.00  60.00   76
  5  \w     35.00  67.00   1.00  215.00    --  107.14-125.00 -60.00   32
;
_diffrn_measurement_device 'four-circle diffractometer'
_diffrn_measurement_device_type 'SuperNova, Dual, Cu at zero, AtlasS2'
_diffrn_measurement_method '\w scans'
_diffrn_orient_matrix_type 'CrysAlisPro convention (1999,Acta A55,543-557)'
_diffrn_orient_matrix_UB_11 -0.0284235000
_diffrn_orient_matrix_UB_12 -0.1912120000
_diffrn_orient_matrix_UB_13 -0.0127428000
_diffrn_orient_matrix_UB_21 0.1202624000
_diffrn_orient_matrix_UB_22 -0.0446149000
_diffrn_orient_matrix_UB_23 0.0536532000
_diffrn_orient_matrix_UB_31 -0.0847285000
_diffrn_orient_matrix_UB_32 0.0003584000
_diffrn_orient_matrix_UB_33 0.0494570000
_diffrn_radiation_monochromator mirror
_diffrn_radiation_probe x-ray
_diffrn_radiation_type CuK\a
_diffrn_radiation_wavelength 1.54184
_diffrn_reflns_av_R_equivalents 0.0353
_diffrn_reflns_av_unetI/netI 0.0563
_diffrn_reflns_Laue_measured_fraction_full 0.558
_diffrn_reflns_Laue_measured_fraction_max 0.523
_diffrn_reflns_limit_h_max 6
_diffrn_reflns_limit_h_min -11
_diffrn_reflns_limit_k_max 8
_diffrn_reflns_limit_k_min -6
_diffrn_reflns_limit_l_max 25
_diffrn_reflns_limit_l_min -14
_diffrn_reflns_number 2339
_diffrn_reflns_point_group_measured_fraction_full 0.558
_diffrn_reflns_point_group_measured_fraction_max 0.523
_diffrn_reflns_theta_full 67.684
_diffrn_reflns_theta_max 73.381
_diffrn_reflns_theta_min 4.323
_diffrn_source 'micro-focus sealed X-ray tube'
_diffrn_source_type 'SuperNova (Cu) X-ray Source'
_exptl_absorpt_coefficient_mu 0.702
_exptl_absorpt_correction_T_max 1.00000
_exptl_absorpt_correction_T_min 0.25975
_exptl_absorpt_correction_type multi-scan
_exptl_absorpt_process_details
;
CrysAlisPro 1.171.38.46 (Rigaku Oxford Diffraction, 2015)
Empirical absorption correction using spherical harmonics,
 implemented in SCALE3 ABSPACK scaling algorithm.
;
_exptl_crystal_colour colorless
_exptl_crystal_density_diffrn 1.355
_exptl_crystal_description prism
_exptl_crystal_F_000 736
_exptl_crystal_size_max 0.26
_exptl_crystal_size_mid 0.24
_exptl_crystal_size_min 0.24
_refine_diff_density_max 0.147
_refine_diff_density_min -0.184
_refine_diff_density_rms 0.044
_refine_ls_extinction_method none
_refine_ls_goodness_of_fit_ref 1.118
_refine_ls_hydrogen_treatment constr
_refine_ls_matrix_type full
_refine_ls_number_parameters 245
_refine_ls_number_reflns 1819
_refine_ls_number_restraints 0
_refine_ls_restrained_S_all 1.118
_refine_ls_R_factor_all 0.1217
_refine_ls_R_factor_gt 0.0828
_refine_ls_shift/su_max 0.000
_refine_ls_shift/su_mean 0.000
_refine_ls_structure_factor_coef Fsqd
_refine_ls_weighting_details 'w=1/[\s^2^(Fo^2^)+(0.1247P)^2^+0.2200P] where P=(Fo^2^+2Fc^2^)/3'
_refine_ls_weighting_scheme calc
_refine_ls_wR_factor_gt 0.2391
_refine_ls_wR_factor_ref 0.2789
_reflns_Friedel_coverage 0.000
_reflns_number_gt 1060
_reflns_number_total 1819
_reflns_threshold_expression 'I > 2\s(I)'
_cod_data_source_file c9cc04868e2.cif
_cod_data_source_block sxj-s-504-tm2
_cod_database_code 7123855
_shelx_shelxl_version_number 2018/1
_chemical_oxdiff_formula 'C H O N'
_shelx_space_group_comment
;
The symmetry employed for this shelxl refinement is uniquely defined
by the following loop, which should always be used as a source of
symmetry information in preference to the above space-group names.
They are only intended as comments.
;
_shelx_estimated_absorpt_t_max 0.850
_shelx_estimated_absorpt_t_min 0.838
_reflns_odcompleteness_completeness 54.73
_reflns_odcompleteness_iscentric 1
_reflns_odcompleteness_theta 66.97
_olex2_refinement_description
;
1. Fixed Uiso
 At 1.2 times of:
  All C(H) groups
 At 1.5 times of:
  All C(H,H,H) groups
2.a Aromatic/amide H refined with riding coordinates:
 C3(H3), C4(H4), C5(H5), C6(H6), C9(H9), C10(H10), C11(H11), C16(H16),
 C17(H17), C18(H18), C21(H21), C22(H22), C23(H23)
2.b Idealised Me refined as rotating group:
 C14(H14A,H14B,H14C)
;
_olex2_submission_special_instructions 'No special instructions were received'
_oxdiff_exptl_absorpt_empirical_details
;
Empirical correction (ABSPACK) includes:
- Absorption correction using spherical harmonics
- Frame scaling
;
_oxdiff_exptl_absorpt_empirical_full_max 2.864
_oxdiff_exptl_absorpt_empirical_full_min 0.605

loop_
_space_group_symop_operation_xyz
'x, y, z'
'-x+1/2, y+1/2, -z+1/2'
'-x, -y, -z'
'x-1/2, -y-1/2, z-1/2'

loop_
_atom_site_label
_atom_site_type_symbol
_atom_site_fract_x
_atom_site_fract_y
_atom_site_fract_z
_atom_site_U_iso_or_equiv
_atom_site_adp_type
_atom_site_occupancy
_atom_site_site_symmetry_order
_atom_site_calc_flag
_atom_site_refinement_flags_posn
C1 C 0.4413(6) 0.5733(8) 0.3620(3) 0.0696(15) Uani 1 1 d .
C2 C 0.5208(7) 0.4291(9) 0.3495(3) 0.0786(18) Uani 1 1 d .
C3 C 0.3256(7) 0.6060(10) 0.3152(4) 0.0858(19) Uani 1 1 d .
H3 H 0.300462 0.535888 0.279359 0.103 Uiso 1 1 calc R
C4 C 0.2505(8) 0.7435(10) 0.3235(4) 0.097(2) Uani 1 1 d .
H4 H 0.173915 0.767874 0.293265 0.116 Uiso 1 1 calc R
C5 C 0.2905(9) 0.8445(10) 0.3772(5) 0.107(3) Uani 1 1 d .
H5 H 0.241290 0.939255 0.382383 0.128 Uiso 1 1 calc R
C6 C 0.3994(7) 0.8089(9) 0.4224(4) 0.092(2) Uani 1 1 d .
H6 H 0.422042 0.877572 0.458729 0.111 Uiso 1 1 calc R
C7 C 0.4797(7) 0.6702(8) 0.4159(3) 0.0725(16) Uani 1 1 d .
C8 C 0.5991(7) 0.6312(8) 0.4639(3) 0.0707(16) Uani 1 1 d .
C9 C 0.6373(8) 0.7235(9) 0.5204(3) 0.090(2) Uani 1 1 d .
H9 H 0.586077 0.813773 0.528115 0.108 Uiso 1 1 calc R
C10 C 0.7469(9) 0.6851(10) 0.5644(3) 0.097(2) Uani 1 1 d .
H10 H 0.770396 0.748998 0.601950 0.116 Uiso 1 1 calc R
C11 C 0.8253(7) 0.5515(9) 0.5544(3) 0.0844(19) Uani 1 1 d .
H11 H 0.901997 0.526868 0.584565 0.101 Uiso 1 1 calc R
C12 C 0.7882(6) 0.4558(9) 0.4993(3) 0.0745(16) Uani 1 1 d .
C13 C 0.6745(6) 0.4929(8) 0.4527(3) 0.0680(15) Uani 1 1 d .
C14 C 0.9622(9) 0.2588(12) 0.5354(4) 0.111(3) Uani 1 1 d .
H14A H 1.006924 0.171353 0.517792 0.166 Uiso 1 1 calc GR
H14B H 0.928010 0.211926 0.569514 0.166 Uiso 1 1 calc GR
H14C H 1.021771 0.349133 0.552128 0.166 Uiso 1 1 calc GR
C15 C 0.7131(7) 0.2579(8) 0.3771(3) 0.0686(16) Uani 1 1 d .
C16 C 0.6931(7) 0.0946(9) 0.3890(3) 0.0833(19) Uani 1 1 d .
H16 H 0.629910 0.065736 0.410911 0.100 Uiso 1 1 calc R
C17 C 0.7679(9) -0.0359(9) 0.3686(4) 0.094(2) Uani 1 1 d .
H17 H 0.755081 -0.149934 0.377067 0.113 Uiso 1 1 calc R
C18 C 0.8585(8) 0.0115(10) 0.3361(4) 0.090(2) Uani 1 1 d .
H18 H 0.909353 -0.071602 0.323018 0.108 Uiso 1 1 calc R
C19 C 0.8770(7) 0.1827(8) 0.3221(3) 0.0726(17) Uani 1 1 d .
C20 C 0.8025(6) 0.3095(8) 0.3425(3) 0.0640(15) Uani 1 1 d .
C21 C 0.8975(8) 0.5173(10) 0.2949(3) 0.086(2) Uani 1 1 d .
H21 H 0.905960 0.631267 0.284836 0.103 Uiso 1 1 calc R
C22 C 0.9731(8) 0.4014(12) 0.2721(4) 0.095(2) Uani 1 1 d .
H22 H 1.029339 0.437470 0.247322 0.114 Uiso 1 1 calc R
C23 C 0.9648(8) 0.2368(11) 0.2860(4) 0.090(2) Uani 1 1 d .
H23 H 1.017112 0.157656 0.271714 0.107 Uiso 1 1 calc R
N1 N 0.6323(5) 0.3916(7) 0.3963(2) 0.0726(14) Uani 1 1 d .
N2 N 0.8152(6) 0.4807(6) 0.3293(3) 0.0707(14) Uani 1 1 d .
O1 O 0.8602(6) 0.3228(8) 0.4872(2) 0.118(2) Uani 1 1 d .
O2 O 0.4929(5) 0.3441(7) 0.3000(2) 0.1042(17) Uani 1 1 d .

loop_
_atom_site_aniso_label
_atom_site_aniso_U_11
_atom_site_aniso_U_22
_atom_site_aniso_U_33
_atom_site_aniso_U_23
_atom_site_aniso_U_13
_atom_site_aniso_U_12
C1 0.049(3) 0.084(4) 0.071(3) 0.009(3) 0.006(3) 0.003(3)
C2 0.053(4) 0.116(5) 0.060(3) -0.003(3) -0.003(3) 0.014(4)
C3 0.053(4) 0.110(5) 0.088(4) 0.015(4) 0.003(4) 0.009(4)
C4 0.060(4) 0.108(6) 0.116(6) 0.036(5) 0.007(5) 0.005(4)
C5 0.080(6) 0.075(5) 0.162(8) 0.011(5) 0.023(7) 0.015(5)
C6 0.070(5) 0.085(5) 0.113(5) 0.006(4) 0.003(5) 0.013(4)
C7 0.063(4) 0.074(4) 0.080(3) 0.010(3) 0.016(4) -0.001(3)
C8 0.067(4) 0.075(4) 0.067(3) 0.003(2) 0.009(3) -0.007(3)
C9 0.092(6) 0.078(4) 0.091(4) -0.011(3) 0.003(5) 0.004(4)
C10 0.101(6) 0.099(5) 0.074(4) -0.016(3) -0.009(5) -0.013(5)
C11 0.069(4) 0.105(5) 0.066(3) -0.010(3) -0.010(4) -0.010(4)
C12 0.056(4) 0.096(4) 0.064(3) -0.005(3) 0.000(3) 0.001(4)
C13 0.052(3) 0.090(4) 0.055(3) 0.002(2) 0.000(3) -0.002(3)
C14 0.086(6) 0.140(7) 0.092(5) 0.013(4) -0.007(5) 0.034(6)
C15 0.056(4) 0.080(4) 0.062(3) 0.000(3) -0.004(4) 0.002(3)
C16 0.067(4) 0.092(5) 0.084(4) 0.010(3) 0.005(4) -0.001(4)
C17 0.092(6) 0.076(4) 0.094(4) 0.011(3) -0.019(5) -0.001(5)
C18 0.082(5) 0.090(5) 0.089(4) -0.001(4) -0.002(5) 0.024(4)
C19 0.056(4) 0.088(5) 0.068(3) -0.008(3) 0.002(4) 0.018(3)
C20 0.050(4) 0.078(4) 0.053(2) 0.000(2) -0.009(3) 0.006(3)
C21 0.072(5) 0.107(5) 0.072(4) -0.001(4) 0.002(4) -0.016(5)
C22 0.077(5) 0.125(7) 0.078(4) -0.008(4) 0.010(5) -0.009(5)
C23 0.069(5) 0.111(6) 0.081(4) -0.016(4) 0.001(5) 0.018(5)
N1 0.055(3) 0.092(4) 0.064(3) -0.008(2) -0.001(3) 0.008(3)
N2 0.060(3) 0.077(3) 0.068(3) -0.003(2) 0.000(3) -0.004(3)
O1 0.078(4) 0.164(5) 0.088(3) -0.036(3) -0.030(3) 0.046(4)
O2 0.073(3) 0.142(4) 0.081(3) -0.035(3) -0.015(3) 0.023(3)

loop_
_atom_type_symbol
_atom_type_description
_atom_type_scat_dispersion_real
_atom_type_scat_dispersion_imag
_atom_type_scat_source
C C 0.0181 0.0091 'International Tables Vol C Tables 4.2.6.8 and 6.1.1.4'
H H 0.0000 0.0000 'International Tables Vol C Tables 4.2.6.8 and 6.1.1.4'
N N 0.0311 0.0180 'International Tables Vol C Tables 4.2.6.8 and 6.1.1.4'
O O 0.0492 0.0322 'International Tables Vol C Tables 4.2.6.8 and 6.1.1.4'

loop_
_geom_angle_atom_site_label_1
_geom_angle_atom_site_label_2
_geom_angle_atom_site_label_3
_geom_angle
C3 C1 C2 116.7(6)
C7 C1 C2 120.9(6)
C7 C1 C3 122.4(6)
N1 C2 C1 117.3(5)
O2 C2 C1 122.9(6)
O2 C2 N1 119.8(6)
C1 C3 H3 120.6
C4 C3 C1 118.8(8)
C4 C3 H3 120.6
C3 C4 H4 120.5
C3 C4 C5 119.0(8)
C5 C4 H4 120.5
C4 C5 H5 119.3
C6 C5 C4 121.4(8)
C6 C5 H5 119.3
C5 C6 H6 119.2
C5 C6 C7 121.6(8)
C7 C6 H6 119.2
C1 C7 C6 116.6(7)
C1 C7 C8 121.0(6)
C6 C7 C8 122.4(6)
C9 C8 C7 122.0(6)
C9 C8 C13 119.6(7)
C13 C8 C7 118.4(6)
C8 C9 H9 119.4
C10 C9 C8 121.3(7)
C10 C9 H9 119.4
C9 C10 H10 119.6
C9 C10 C11 120.8(6)
C11 C10 H10 119.6
C10 C11 H11 120.5
C12 C11 C10 119.0(7)
C12 C11 H11 120.5
C11 C12 C13 121.4(6)
O1 C12 C11 121.7(6)
O1 C12 C13 116.9(6)
C8 C13 N1 120.0(6)
C12 C13 C8 117.9(6)
C12 C13 N1 122.1(6)
H14A C14 H14B 109.5
H14A C14 H14C 109.5
H14B C14 H14C 109.5
O1 C14 H14A 109.5
O1 C14 H14B 109.5
O1 C14 H14C 109.5
C16 C15 C20 122.7(6)
C16 C15 N1 120.2(6)
C20 C15 N1 116.9(5)
C15 C16 H16 119.7
C15 C16 C17 120.5(6)
C17 C16 H16 119.7
C16 C17 H17 121.0
C18 C17 C16 118.0(7)
C18 C17 H17 121.0
C17 C18 H18 119.3
C17 C18 C19 121.5(7)
C19 C18 H18 119.3
C18 C19 C20 119.8(6)
C18 C19 C23 123.4(6)
C20 C19 C23 116.7(6)
C15 C20 C19 117.5(6)
N2 C20 C15 120.1(5)
N2 C20 C19 122.4(5)
C22 C21 H21 117.3
N2 C21 H21 117.3
N2 C21 C22 125.4(7)
C21 C22 H22 120.4
C23 C22 C21 119.2(7)
C23 C22 H22 120.4
C19 C23 H23 120.0
C22 C23 C19 120.1(7)
C22 C23 H23 120.0
C2 N1 C13 122.3(5)
C2 N1 C15 113.7(5)
C13 N1 C15 123.2(5)
C21 N2 C20 116.1(6)
C12 O1 C14 120.5(6)

loop_
_geom_bond_atom_site_label_1
_geom_bond_atom_site_label_2
_geom_bond_distance
C1 C2 1.472(9)
C1 C3 1.410(9)
C1 C7 1.361(9)
C2 N1 1.387(8)
C2 O2 1.227(8)
C3 H3 0.9300
C3 C4 1.376(10)
C4 H4 0.9300
C4 C5 1.377(12)
C5 H5 0.9300
C5 C6 1.347(12)
C6 H6 0.9300
C6 C7 1.408(9)
C7 C8 1.460(9)
C8 C9 1.384(9)
C8 C13 1.401(8)
C9 H9 0.9300
C9 C10 1.344(11)
C10 H10 0.9300
C10 C11 1.385(10)
C11 H11 0.9300
C11 C12 1.374(8)
C12 C13 1.400(9)
C12 O1 1.354(8)
C13 N1 1.426(7)
C14 H14A 0.9600
C14 H14B 0.9600
C14 H14C 0.9600
C14 O1 1.399(9)
C15 C16 1.334(9)
C15 C20 1.392(9)
C15 N1 1.472(8)
C16 H16 0.9300
C16 C17 1.425(10)
C17 H17 0.9300
C17 C18 1.362(10)
C18 H18 0.9300
C18 C19 1.401(10)
C19 C20 1.402(8)
C19 C23 1.407(10)
C20 N2 1.386(7)
C21 H21 0.9300
C21 C22 1.374(10)
C21 N2 1.297(8)
C22 H22 0.9300
C22 C23 1.334(10)
C23 H23 0.9300
